data_1528582
loop_
_publ_author_name
'Hoppe, R.'
'Daehne, W.'

_publ_section_title
;
 Die Kristallstruktur von Sn F4 und Pb F4
;
_journal_name_full Naturwissenschaften
_journal_page_first 254
_journal_page_last 255
_journal_volume 49
_journal_year 1962
_chemical_formula_sum 'F4 Sn'
_chemical_name_systematic 'Sn F4'
_space_group_IT_number 139
_symmetry_space_group_name_Hall '-I 4 2'
_symmetry_space_group_name_H-M 'I 4/m m m'
_cell_angle_alpha 90
_cell_angle_beta 90
_cell_angle_gamma 90
_cell_formula_units_Z 2
_cell_length_a 4.05
_cell_length_b 4.05
_cell_length_c 7.93
_cell_volume 130.072
_citation_journal_id_ASTM NATWAY
_cod_data_source_file Hoppe_NATWAY_1962_294.cif
_cod_data_source_block F4Sn1
_cod_original_cell_volume 130.0718
_cod_original_formula_sum 'F4 Sn1'
_cod_database_code 1528582

loop_
_symmetry_equiv_pos_as_xyz
x,y,z
-y,x,z
-x,-y,z
y,-x,z
x,-y,-z
y,x,-z
-x,y,-z
-y,-x,-z
-x,-y,-z
y,-x,-z
x,y,-z
-y,x,-z
-x,y,z
-y,-x,z
x,-y,z
y,x,z
x+1/2,y+1/2,z+1/2
-y+1/2,x+1/2,z+1/2
-x+1/2,-y+1/2,z+1/2
y+1/2,-x+1/2,z+1/2
x+1/2,-y+1/2,-z+1/2
y+1/2,x+1/2,-z+1/2
-x+1/2,y+1/2,-z+1/2
-y+1/2,-x+1/2,-z+1/2
-x+1/2,-y+1/2,-z+1/2
y+1/2,-x+1/2,-z+1/2
x+1/2,y+1/2,-z+1/2
-y+1/2,x+1/2,-z+1/2
-x+1/2,y+1/2,z+1/2
-y+1/2,-x+1/2,z+1/2
x+1/2,-y+1/2,z+1/2
y+1/2,x+1/2,z+1/2

loop_
_atom_site_label
_atom_site_type_symbol
_atom_site_fract_x
_atom_site_fract_y
_atom_site_fract_z
_atom_site_occupancy
_atom_site_U_iso_or_equiv
Sn1 Sn+4 0 0 0 1 0.0
F2 F-1 0 0 0.237 1 0.0
F1 F-1 0 0.5 0 1 0.0
